data_6000212
loop_
_publ_author_name
'Lasocha, W.'
'Surga, W.'
'Hodorowicz, S.'
'Schenk, H.'

_publ_section_title
;
 Crystal structure of the fibrillar zinc trimolybdate ZnMo3O10-3.75 H2O by
 powder diffraction methods
;
_journal_name_full 'Crystal Research and Technology'
_journal_page_first 455
_journal_page_last 462
_journal_paper_doi 10.1002/crat.2170320313
_journal_volume 32
_journal_year 1997
_chemical_formula_sum 'H7.5 Mo3 O13.75 Zn'
_space_group_name_H-M_alt 'I m m m'
_cell_angle_alpha 90.000
_cell_angle_beta 90.000
_cell_angle_gamma 90.000
_cell_length_a 8.8330
_cell_length_b 3.8207
_cell_length_c 15.7370
_cell_volume 531.10
_cod_database_code 6000212

loop_
_atom_site_label
_atom_site_fract_x
_atom_site_fract_y
_atom_site_fract_z
? ? ? ?
